data_4128908
loop_
_publ_author_name
'Wang, Xiao-Ning'
'Zhang, Peng'
'Kirchon, Angelo'
'Li, Jia-Luo'
'Chen, Wen-Miao'
'Zhao, Yu-Meng'
'Li, Bao'
'Zhou, Hong-Cai'

_publ_section_title
;
 Crystallographic Visualization of Postsynthetic Nickel Clusters into
 Metal-Organic Framework.
;
_journal_issue 34
_journal_name_full 'Journal of the American Chemical Society'
_journal_page_first 13654
_journal_page_last 13663
_journal_paper_doi 10.1021/jacs.9b06711
_journal_volume 141
_journal_year 2019
_chemical_formula_moiety 'C64 Cl22 N16 Ni14 O47 Zr6'
_chemical_formula_sum 'C64 Cl22 N16 Ni14 O47 Zr6'
_chemical_formula_weight 3893.68
_space_group_crystal_system orthorhombic
_space_group_IT_number 58
_space_group_name_Hall '-P 2 2n'
_space_group_name_H-M_alt 'P n n m'
_audit_creation_date 2019-07-18
_audit_creation_method
;
Olex2 1.2
(compiled 2018.05.29 svn.r3508 for OlexSys, GUI svn.r5506)
;
_cell_angle_alpha 90
_cell_angle_beta 90
_cell_angle_gamma 90
_cell_formula_units_Z 2
_cell_length_a 31.4535(18)
_cell_length_b 19.6380(12)
_cell_length_c 21.9912(13)
_cell_measurement_reflns_used 9151
_cell_measurement_temperature 100(2)
_cell_measurement_theta_max 50.406
_cell_measurement_theta_min 2.809
_cell_volume 13583.6(14)
_computing_cell_refinement 'SAINT v8.37A (Bruker, 2015)'
_computing_data_reduction 'SAINT v8.37A (Bruker, 2015)'
_computing_molecular_graphics 'Olex2 (Dolomanov et al., 2009)'
_computing_publication_material 'Olex2 (Dolomanov et al., 2009)'
_computing_structure_refinement 'ShelXL (Sheldrick, 2015)'
_diffrn_ambient_temperature 100.04
_diffrn_measured_fraction_theta_full 0.986
_diffrn_measured_fraction_theta_max 0.986
_diffrn_measurement_device_type 'Bruker APEX-II CCD'
_diffrn_measurement_method '\f and \w scans'
_diffrn_radiation_type CuK\a
_diffrn_radiation_wavelength 1.54184
_diffrn_reflns_av_R_equivalents 0.0627
_diffrn_reflns_av_unetI/netI 0.0477
_diffrn_reflns_Laue_measured_fraction_full 0.986
_diffrn_reflns_Laue_measured_fraction_max 0.986
_diffrn_reflns_limit_h_max 28
_diffrn_reflns_limit_h_min -31
_diffrn_reflns_limit_k_max 19
_diffrn_reflns_limit_k_min -18
_diffrn_reflns_limit_l_max 21
_diffrn_reflns_limit_l_min -22
_diffrn_reflns_number 42413
_diffrn_reflns_point_group_measured_fraction_full 0.986
_diffrn_reflns_point_group_measured_fraction_max 0.986
_diffrn_reflns_theta_full 50.629
_diffrn_reflns_theta_max 50.629
_diffrn_reflns_theta_min 2.810
_exptl_absorpt_coefficient_mu 5.132
_exptl_absorpt_correction_type none
_exptl_crystal_colour GREEN
_exptl_crystal_density_diffrn 0.952
_exptl_crystal_description BLOCK
_exptl_crystal_F_000 3693
_exptl_crystal_size_max 0.1
_exptl_crystal_size_mid 0.1
_exptl_crystal_size_min 0.1
_refine_diff_density_max 3.270
_refine_diff_density_min -4.000
_refine_diff_density_rms 0.235
_refine_ls_extinction_method none
_refine_ls_goodness_of_fit_ref 1.925
_refine_ls_hydrogen_treatment undef
_refine_ls_matrix_type full
_refine_ls_number_parameters 389
_refine_ls_number_reflns 7322
_refine_ls_number_restraints 256
_refine_ls_restrained_S_all 2.137
_refine_ls_R_factor_all 0.1758
_refine_ls_R_factor_gt 0.1463
_refine_ls_shift/su_max 0.000
_refine_ls_shift/su_mean 0.000
_refine_ls_structure_factor_coef Fsqd
_refine_ls_weighting_details 'w=1/[\s^2^(Fo^2^)+(0.2000P)^2^] where P=(Fo^2^+2Fc^2^)/3'
_refine_ls_weighting_scheme calc
_refine_ls_wR_factor_gt 0.4141
_refine_ls_wR_factor_ref 0.4454
_reflns_Friedel_coverage 0.000
_reflns_number_gt 5314
_reflns_number_total 7322
_reflns_threshold_expression 'I > 2\s(I)'
_cod_data_source_file ja9b06711_si_003.cif
_cod_data_source_block HUST-2
_cod_depositor_comments
;
The following automatic conversions were performed:

data item '_exptl_absorpt_correction_type' value 'NONE' was changed
to 'none' in accordance with the
/home/data/users/saulius/crontab/automatic-downloads/current/ACS/lib/dictionaries/cif_core.dic
dictionary named 'cif_core.dic' version 2.4.2 last updated on
2011-04-26.

Automatic conversion script
Id: cif_fix_values 6909 2019-04-08 15:41:33Z antanas 
;
_cod_database_code 4128908
_shelx_shelxl_version_number 2014/7
_shelx_space_group_comment
;
The symmetry employed for this shelxl refinement is uniquely defined
by the following loop, which should always be used as a source of
symmetry information in preference to the above space-group names.
They are only intended as comments.
;
_olex2_refinement_description
;
1. Restrained distances
 C2-C3 = C3-C4 = C4-C5 = C5-C6 = C6-C7 = C7-C2 = C1-C2
 1.45 with sigma of 0.01
 C2-C4 = C3-C5 = C4-C6 = C5-C7 = C6-C2 = C7-C3
 2.45 with sigma of 0.01
 C1-C3 = C1-C7
 2.45 with sigma of 0.01
 C8-C9 = C9-C10 = C10-C11 = C11-C12 = C12-C13 = C13-C14 = C14-C9
 1.45 with sigma of 0.01
 C9-C11 = C10-C12 = C11-C13 = C12-C14 = C13-C9 = C14-C10
 2.45 with sigma of 0.01
 C8-C10 = C8-C14
 2.45 with sigma of 0.01
 C2-O1 = C2-O2
 2.45 with sigma of 0.01
 C1-O1 = C1-O2
 1.25 with sigma of 0.01
 C9-O3 = C9-O4
 2.45 with sigma of 0.01
 C8-O3 = C8-O4
 1.25 with sigma of 0.01
 C5-C15
 1.45 with sigma of 0.02
 C15-C4 = C15-C6
 2.45 with sigma of 0.02
 C12-C16
 1.45 with sigma of 0.02
 C16-C11 = C16-C13
 2.45 with sigma of 0.02
 N1-N2 = N2-C15 = C15-N3 = N3-N4 = N4-C16 = C16-N2
 1.25 with sigma of 0.01
 N2-N3 = C15-N4 = N3-C16 = N4-N2 = C16-C15
 2.25 with sigma of 0.01
 N1-C15 = N1-C16
 2.25 with sigma of 0.02
 C5-N2 = C5-N3
 2.25 with sigma of 0.02
 C12-N2 = C12-N4
 2.25 with sigma of 0.02
 O9_$2-O9 = O8_$1-O8
 3.5 with sigma of 0.02
 Ni0A-Cl2A
 2.4 with sigma of 0.02
 Ni0A-Cl1A
 2.4 with sigma of 0.02
2. Restrained planarity
 C2, C3, C4, C5, C6, C7
 with sigma of 0.075
 C1, C2, C3, C7
 with sigma of 0.075
 O1, O2, C1, C2
 with sigma of 0.075
 C9, C10, C11, C12, C13, C14
 with sigma of 0.075
 C8, C9, C10, C14
 with sigma of 0.075
 O3, O4, C8, C9
 with sigma of 0.075
 C5, C4, C6, C15
 with sigma of 0.075
 C11, C12, C13, C16
 with sigma of 0.075
 N1, C15, N2, C16
 with sigma of 0.075
 N1, N2, N3, N4, C15, C16
 with sigma of 0.075
 C5, N2, N3, C15
 with sigma of 0.075
 C12, C16, N2, N4
 with sigma of 0.075
3. Rigid bond restraints
 C2, C3, C4, C5, C6, C7
 with sigma for 1-2 distances of 0.01 and sigma for 1-3 distances of 0.01
 C9, C10, C11, C12, C13, C14
 with sigma for 1-2 distances of 0.01 and sigma for 1-3 distances of 0.01
 O5, O7
 with sigma for 1-2 distances of 0.01 and sigma for 1-3 distances of 0.01
 O5, O6, O7
 with sigma for 1-2 distances of 0.01 and sigma for 1-3 distances of 0.01
 Ni0A, Cl2A
 with sigma for 1-2 distances of 0.01 and sigma for 1-3 distances of 0.01
 Ni0A, Cl1A
 with sigma for 1-2 distances of 0.01 and sigma for 1-3 distances of 0.01
 Zr02, O7, Zr01
 with sigma for 1-2 distances of 0.01 and sigma for 1-3 distances of 0.01
 Ni2, Cl12, Ni3
 with sigma for 1-2 distances of 0.01 and sigma for 1-3 distances of 0.01
 Cl2A, Ni0A, Cl1A
 with sigma for 1-2 distances of 0.01 and sigma for 1-3 distances of 0.01
 Ni2, O14
 with sigma for 1-2 distances of 0.01 and sigma for 1-3 distances of 0.01
 Ni3, O15
 with sigma for 1-2 distances of 0.01 and sigma for 1-3 distances of 0.01
4. Uiso/Uaniso restraints and constraints
C2 \\sim C3 \\sim C4 \\sim C5 \\sim C6 \\sim C7: within 2A with sigma of 0.04
and sigma for terminal atoms of 0.08
C9 \\sim C10 \\sim C11 \\sim C12 \\sim C13 \\sim C14: within 2A with sigma of
0.04 and sigma for terminal atoms of 0.08
O7 \\sim O5: within 2A with sigma of 0.04 and sigma for terminal atoms of 0.08
O6 \\sim O7: within 2A with sigma of 0.04 and sigma for terminal atoms of 0.08
Ni3 \\sim O15: within 2A with sigma of 0.04 and sigma for terminal atoms of 0.08
Uanis(C15) \\sim Ueq, Uanis(N4) \\sim Ueq, Uanis(N2) \\sim Ueq: with sigma of
0.01 and sigma for terminal atoms of 0.02
Uanis(N1) \\sim Ueq, Uanis(C16) \\sim Ueq: with sigma of 0.01 and sigma for
terminal atoms of 0.02
Uanis(O8) \\sim Ueq: with sigma of 0.01 and sigma for terminal atoms of 0.02
Uanis(O5) \\sim Ueq, Uanis(O6) \\sim Ueq: with sigma of 0.01 and sigma for
terminal atoms of 0.02
Uanis(O10) \\sim Ueq, Uanis(C1) \\sim Ueq: with sigma of 0.005 and sigma for
terminal atoms of 0.02
Uanis(O7) \\sim Ueq: with sigma of 0.01 and sigma for terminal atoms of 0.02
Uanis(Cl2A) = Uanis(Cl1A)
;
_platon_squeeze_void_probe_radius 1.20
_olex2_submission_special_instructions 'No special instructions were received'

loop_
_space_group_symop_operation_xyz
'x, y, z'
'-x, -y, z'
'-x+1/2, y+1/2, -z+1/2'
'x+1/2, -y+1/2, -z+1/2'
'-x, -y, -z'
'x, y, -z'
'x-1/2, -y-1/2, z-1/2'
'-x-1/2, y-1/2, z-1/2'

loop_
_atom_site_label
_atom_site_type_symbol
_atom_site_fract_x
_atom_site_fract_y
_atom_site_fract_z
_atom_site_U_iso_or_equiv
_atom_site_adp_type
_atom_site_occupancy
_atom_site_site_symmetry_order
_atom_site_calc_flag
_atom_site_refinement_flags_posn
_atom_site_refinement_flags_adp
_atom_site_refinement_flags_occupancy
Zr01 Zr 0.57505(5) 0.03284(10) 0.5000 0.0378(7) Uani 1 2 d S TU P
Zr02 Zr 0.48509(4) 0.08590(7) 0.41927(5) 0.0383(6) Uani 1 1 d . U .
O3 O 0.9189(3) 0.4080(5) 0.8876(5) 0.057(3) Uani 1 1 d D . .
O5 O 0.5221(4) 0.1023(8) 0.5000 0.054(4) Uani 1 2 d S TU P
O4 O 0.8803(2) 0.4826(5) 0.9399(4) 0.050(3) Uani 1 1 d D . .
O1 O 0.5951(3) 0.1128(5) 0.5613(4) 0.047(3) Uani 1 1 d D . .
O9 O 0.4651(3) 0.1928(5) 0.4211(3) 0.053(3) Uani 1 1 d D . .
O2 O 0.5400(3) 0.1486(6) 0.6132(4) 0.070(4) Uani 1 1 d D . .
O8 O 0.4858(4) 0.0809(5) 0.3219(6) 0.130(6) Uani 1 1 d D U .
O6 O 0.5360(3) 0.0143(6) 0.4249(5) 0.070(3) Uani 1 1 d . U .
O10 O 0.4480(5) 0.0746(8) 0.5000 0.069(5) Uani 1 2 d S TU P
C8 C 0.8834(3) 0.4400(6) 0.8955(5) 0.055(4) Uani 1 1 d D . .
C1 C 0.5789(3) 0.1559(5) 0.5992(5) 0.053(4) Uani 1 1 d D U .
N1 N 0.7160(6) 0.3013(9) 0.7701(8) 0.155(9) Uani 1 1 d D U .
C2 C 0.6061(3) 0.2113(6) 0.6222(5) 0.081(5) Uani 1 1 d D U .
C9 C 0.8469(3) 0.4265(6) 0.8555(5) 0.080(5) Uani 1 1 d D U .
C3 C 0.6464(4) 0.2183(8) 0.5937(7) 0.119(7) Uani 1 1 d D U .
C10 C 0.8543(3) 0.3942(9) 0.7991(6) 0.110(7) Uani 1 1 d D U .
C12 C 0.7784(4) 0.4089(8) 0.7735(6) 0.139(8) Uani 1 1 d D U .
C5 C 0.6620(4) 0.3132(7) 0.6632(6) 0.116(7) Uani 1 1 d D U .
N2 N 0.7182(3) 0.3482(6) 0.7319(5) 0.106(6) Uani 1 1 d D U .
N4 N 0.7384(5) 0.4406(8) 0.6851(7) 0.132(7) Uani 1 1 d D U .
C15 C 0.6930(4) 0.3564(7) 0.6833(6) 0.120(9) Uani 1 1 d D U .
C14 C 0.8063(3) 0.4477(11) 0.8732(6) 0.119(7) Uani 1 1 d D U .
C7 C 0.5921(4) 0.2546(10) 0.6680(9) 0.141(8) Uani 1 1 d D U .
C4 C 0.6741(4) 0.2709(9) 0.6134(8) 0.124(7) Uani 1 1 d D U .
C13 C 0.7718(3) 0.4405(13) 0.8313(7) 0.137(8) Uani 1 1 d D U .
C6 C 0.6209(5) 0.3070(11) 0.6893(10) 0.165(10) Uani 1 1 d D U .
O7 O 0.5000 0.0000 0.5000 0.102(6) Uani 1 4 d S TU P
Ni2 Ni 0.68654(13) 0.4767(3) 0.57784(18) 0.1243(17) Uani 1 1 d . U .
Ni3 Ni 0.76386(16) 0.5323(3) 0.6471(2) 0.1424(19) Uani 1 1 d . U .
Ni4 Ni 0.7615(3) 0.5557(5) 0.5000 0.167(3) Uani 1 2 d S T P
Cl2 Cl 0.6853(3) 0.3912(6) 0.5000 0.126(3) Uani 1 2 d S T P
Cl3 Cl 0.6781(5) 0.5653(8) 0.5000 0.186(5) Uani 1 2 d S T P
Cl8 Cl 0.8361(3) 0.4998(6) 0.6409(4) 0.181(4) Uani 1 1 d . . .
Cl12 Cl 0.6918(4) 0.5703(6) 0.6477(6) 0.231(5) Uani 1 1 d . U .
O11 O 0.7512(6) 0.4865(11) 0.5613(8) 0.157(8) Uani 1 1 d . . .
O13 O 0.8234(8) 0.5394(16) 0.5000 0.148(10) Uani 1 2 d S T P
N3 N 0.7052(5) 0.4120(8) 0.6528(6) 0.129(8) Uani 1 1 d D . .
O14 O 0.6194(6) 0.4660(16) 0.5974(12) 0.217(12) Uani 1 1 d . U .
C11 C 0.8199(4) 0.3852(10) 0.7580(6) 0.138(8) Uani 1 1 d D U .
C16 C 0.7461(4) 0.4000(7) 0.7326(6) 0.107(7) Uani 1 1 d D U .
Cl4 Cl 0.7778(4) 0.6354(5) 0.5852(4) 0.183(4) Uani 1 1 d . . .
O15 O 0.7705(13) 0.5832(17) 0.7298(12) 0.33(3) Uani 1 1 d . U .
Ni0A Ni 0.8501(2) 0.5910(4) 0.5681(3) 0.209(3) Uani 1 1 d D U .
Cl2A Cl 0.8514(14) 0.6844(11) 0.5000 0.464(13) Uani 1 2 d DS TU P
Cl1A Cl 0.8838(9) 0.6648(10) 0.6418(7) 0.464(13) Uani 1 1 d D U .

loop_
_atom_site_aniso_label
_atom_site_aniso_U_11
_atom_site_aniso_U_22
_atom_site_aniso_U_33
_atom_site_aniso_U_23
_atom_site_aniso_U_13
_atom_site_aniso_U_12
Zr01 0.0273(11) 0.0652(15) 0.0208(11) 0.000 0.000 -0.0047(8)
Zr02 0.0335(9) 0.0614(12) 0.0200(9) 0.0053(6) -0.0005(5) 0.0014(6)
O3 0.042(7) 0.060(7) 0.069(8) 0.003(6) 0.002(6) -0.007(5)
O5 0.037(7) 0.094(8) 0.032(7) 0.000 0.000 0.007(6)
O4 0.025(5) 0.088(8) 0.036(6) 0.009(6) -0.017(4) -0.021(5)
O1 0.048(6) 0.053(7) 0.040(6) -0.017(5) -0.030(5) -0.002(5)
O9 0.040(6) 0.056(7) 0.064(7) 0.016(5) 0.006(5) 0.023(5)
O2 0.053(7) 0.114(10) 0.044(6) -0.039(7) -0.022(5) 0.005(6)
O8 0.082(9) 0.261(16) 0.047(8) 0.007(9) -0.016(6) -0.066(9)
O6 0.058(6) 0.078(7) 0.073(7) -0.027(5) -0.048(5) 0.021(5)
O10 0.068(6) 0.077(6) 0.061(6) 0.000 0.000 -0.018(5)
C8 0.043(11) 0.074(12) 0.048(11) 0.003(10) -0.007(9) -0.029(10)
C1 0.053(6) 0.058(6) 0.050(6) 0.002(5) -0.001(5) 0.000(5)
N1 0.130(13) 0.173(17) 0.163(15) 0.005(14) -0.075(13) -0.031(12)
C2 0.059(9) 0.116(14) 0.067(11) -0.033(9) -0.029(8) -0.017(9)
C9 0.058(8) 0.088(14) 0.094(12) -0.024(10) -0.011(9) -0.015(9)
C3 0.101(13) 0.119(16) 0.137(16) -0.047(12) 0.019(11) -0.067(12)
C10 0.098(11) 0.126(16) 0.106(14) -0.055(13) -0.043(10) -0.010(12)
C12 0.086(10) 0.16(2) 0.171(17) -0.083(16) -0.037(14) -0.023(13)
C5 0.071(10) 0.148(17) 0.127(16) -0.059(12) -0.061(10) -0.014(11)
N2 0.092(9) 0.114(10) 0.112(9) -0.009(8) -0.041(8) -0.023(8)
N4 0.124(10) 0.136(10) 0.135(11) 0.000(9) 0.003(9) -0.011(8)
C15 0.119(12) 0.124(12) 0.115(12) -0.010(9) -0.008(9) -0.011(9)
C14 0.051(9) 0.157(18) 0.147(16) -0.043(14) -0.022(9) -0.010(11)
C7 0.102(13) 0.156(19) 0.164(19) -0.095(15) -0.001(12) -0.031(12)
C4 0.104(13) 0.144(18) 0.125(16) -0.043(13) -0.009(12) -0.062(12)
C13 0.073(10) 0.19(2) 0.144(18) -0.050(16) -0.034(11) -0.008(13)
C6 0.140(15) 0.19(2) 0.17(2) -0.109(16) 0.006(14) -0.061(15)
O7 0.095(8) 0.101(10) 0.109(10) 0.000 0.000 -0.002(8)
Ni2 0.101(3) 0.183(5) 0.088(3) -0.006(3) -0.003(2) -0.026(3)
Ni3 0.150(4) 0.172(5) 0.104(3) -0.011(3) -0.016(3) -0.056(3)
Ni4 0.158(7) 0.221(8) 0.121(5) 0.000 0.000 -0.054(6)
Cl2 0.131(7) 0.161(8) 0.085(6) 0.000 0.000 -0.052(6)
Cl3 0.211(13) 0.216(13) 0.132(9) 0.000 0.000 0.030(11)
Cl8 0.145(6) 0.276(11) 0.122(6) -0.005(7) -0.003(5) -0.028(7)
Cl12 0.258(10) 0.222(11) 0.213(11) -0.052(9) 0.017(10) 0.032(9)
O11 0.130(13) 0.23(2) 0.111(13) -0.018(14) -0.029(11) -0.088(14)
O13 0.116(18) 0.21(3) 0.119(19) 0.000 0.000 -0.023(18)
N3 0.092(14) 0.22(3) 0.075(12) -0.040(14) -0.031(11) -0.012(14)
O14 0.105(10) 0.34(4) 0.20(2) -0.04(2) 0.014(14) 0.043(17)
C11 0.111(13) 0.153(18) 0.151(16) -0.080(15) -0.069(12) 0.020(14)
C16 0.102(10) 0.118(11) 0.101(11) -0.007(9) -0.009(9) -0.002(9)
Cl4 0.217(10) 0.175(9) 0.157(7) -0.015(6) 0.018(7) -0.026(7)
O15 0.54(6) 0.30(4) 0.152(18) -0.10(2) 0.15(3) -0.24(4)
Ni0A 0.180(6) 0.299(9) 0.148(5) -0.030(5) 0.023(4) -0.069(5)
Cl2A 0.79(4) 0.371(16) 0.228(12) 0.000 0.000 -0.28(2)
Cl1A 0.79(4) 0.371(16) 0.228(12) 0.000 0.000 -0.28(2)

loop_
_atom_type_symbol
_atom_type_description
_atom_type_scat_dispersion_real
_atom_type_scat_dispersion_imag
_atom_type_scat_source
C C 0.0181 0.0091 'International Tables Vol C Tables 4.2.6.8 and 6.1.1.4'
H H 0.0000 0.0000 'International Tables Vol C Tables 4.2.6.8 and 6.1.1.4'
O O 0.0492 0.0322 'International Tables Vol C Tables 4.2.6.8 and 6.1.1.4'
N N 0.0311 0.0180 'International Tables Vol C Tables 4.2.6.8 and 6.1.1.4'
Zr Zr -0.1862 2.2449 'International Tables Vol C Tables 4.2.6.8 and 6.1.1.4'
Ni Ni -3.0029 0.5091 'International Tables Vol C Tables 4.2.6.8 and 6.1.1.4'
Cl Cl 0.3639 0.7018 'International Tables Vol C Tables 4.2.6.8 and 6.1.1.4'

loop_
_geom_angle_atom_site_label_1
_geom_angle_atom_site_label_2
_geom_angle_atom_site_label_3
_geom_angle
_geom_angle_site_symmetry_1
_geom_angle_site_symmetry_3
Zr02 Zr01 Zr02 91.07(4) 2_655 6_556
Zr02 Zr01 Zr02 61.19(5) 2_655 5_656
Zr02 Zr01 Zr02 60.15(4) 5_656 6_556
O5 Zr01 Zr02 90.2(4) . 5_656
O5 Zr01 Zr02 35.5(2) . 6_556
O5 Zr01 Zr02 90.2(4) . 2_655
O5 Zr01 O4 142.2(2) . 3_646
O5 Zr01 O4 142.2(2) . 8_755
O5 Zr01 O1 76.4(4) . 6_556
O5 Zr01 O1 76.4(4) . .
O5 Zr01 O10 110.3(6) . 5_656
O5 Zr01 O7 54.6(4) . .
O4 Zr01 Zr02 111.0(3) 3_646 2_655
O4 Zr01 Zr02 165.8(3) 8_755 6_556
O4 Zr01 Zr02 110.5(2) 3_646 6_556
O4 Zr01 Zr02 74.7(3) 8_755 2_655
O4 Zr01 Zr02 111.0(3) 8_755 5_656
O4 Zr01 Zr02 74.7(3) 3_646 5_656
O4 Zr01 O4 75.2(5) 3_646 8_755
O4 Zr01 O10 77.3(4) 8_755 5_656
O4 Zr01 O10 77.3(4) 3_646 5_656
O4 Zr01 O7 120.4(3) 3_646 .
O4 Zr01 O7 120.4(3) 8_755 .
O1 Zr01 Zr02 109.0(3) 6_556 2_655
O1 Zr01 Zr02 72.7(3) . 6_556
O1 Zr01 Zr02 109.6(2) 6_556 6_556
O1 Zr01 Zr02 163.8(3) 6_556 5_656
O1 Zr01 Zr02 109.0(3) . 5_656
O1 Zr01 Zr02 163.8(3) . 2_655
O1 Zr01 O4 121.5(4) . 8_755
O1 Zr01 O4 76.2(3) . 3_646
O1 Zr01 O4 121.5(4) 6_556 3_646
O1 Zr01 O4 76.2(3) 6_556 8_755
O1 Zr01 O1 77.1(5) 6_556 .
O1 Zr01 O10 141.4(3) 6_556 5_656
O1 Zr01 O10 141.4(3) . 5_656
O1 Zr01 O7 118.2(3) . .
O1 Zr01 O7 118.2(3) 6_556 .
O6 Zr01 Zr02 88.1(4) . 5_656
O6 Zr01 Zr02 33.1(3) 6_556 5_656
O6 Zr01 Zr02 33.1(3) . 2_655
O6 Zr01 Zr02 34.5(3) 6_556 6_556
O6 Zr01 Zr02 88.7(3) . 6_556
O6 Zr01 Zr02 88.1(4) 6_556 2_655
O6 Zr01 O5 69.9(4) . .
O6 Zr01 O5 69.9(4) 6_556 .
O6 Zr01 O4 141.6(4) 6_556 8_755
O6 Zr01 O4 79.6(4) 6_556 3_646
O6 Zr01 O4 79.6(4) . 8_755
O6 Zr01 O4 141.6(4) . 3_646
O6 Zr01 O1 142.2(4) 6_556 6_556
O6 Zr01 O1 142.2(4) . .
O6 Zr01 O1 78.8(4) . 6_556
O6 Zr01 O1 78.8(4) 6_556 .
O6 Zr01 O6 104.4(7) 6_556 .
O6 Zr01 O10 69.1(4) . 5_656
O6 Zr01 O10 69.1(4) 6_556 5_656
O6 Zr01 O7 52.2(3) 6_556 .
O6 Zr01 O7 52.2(3) . .
O10 Zr01 Zr02 91.1(4) 5_656 6_556
O10 Zr01 Zr02 36.0(2) 5_656 5_656
O10 Zr01 Zr02 36.0(2) 5_656 2_655
O10 Zr01 O7 55.7(4) 5_656 .
O7 Zr01 Zr02 45.44(3) . 6_556
O7 Zr01 Zr02 45.63(3) . 5_656
O7 Zr01 Zr02 45.63(3) . 2_655
Zr01 Zr02 Zr01 88.93(4) 5_656 .
Zr01 Zr02 Zr02 60.08(4) 5_656 2_655
Zr01 Zr02 Zr02 59.77(4) . 2_655
O3 Zr02 Zr01 160.5(3) 7_565 .
O3 Zr02 Zr01 71.6(3) 7_565 5_656
O3 Zr02 Zr02 107.8(3) 7_565 2_655
O3 Zr02 O2 126.8(4) 7_565 6_556
O3 Zr02 O7 116.1(3) 7_565 .
O5 Zr02 Zr01 35.6(4) . .
O5 Zr02 Zr01 88.5(4) . 5_656
O5 Zr02 Zr02 89.9(4) . 2_655
O5 Zr02 O3 140.1(4) . 7_565
O5 Zr02 O9 89.8(5) . .
O5 Zr02 O2 76.3(4) . 6_556
O5 Zr02 O7 53.9(4) . .
O9 Zr02 Zr01 120.5(2) . .
O9 Zr02 Zr01 118.4(2) . 5_656
O9 Zr02 Zr02 178.4(2) . 2_655
O9 Zr02 O3 71.4(4) . 7_565
O9 Zr02 O2 72.5(4) . 6_556
O9 Zr02 O7 133.55(19) . .
O2 Zr02 Zr01 72.7(2) 6_556 .
O2 Zr02 Zr01 161.6(2) 6_556 5_656
O2 Zr02 Zr02 108.9(3) 6_556 2_655
O2 Zr02 O7 117.0(2) 6_556 .
O8 Zr02 Zr01 119.0(3) . .
O8 Zr02 Zr01 118.9(3) . 5_656
O8 Zr02 Zr02 87.3(3) . 2_655
O8 Zr02 O3 72.3(4) . 7_565
O8 Zr02 O5 145.8(4) . .
O8 Zr02 O9 93.7(3) . .
O8 Zr02 O2 72.5(4) . 6_556
O8 Zr02 O7 132.7(3) . .
O6 Zr02 Zr01 33.3(3) 2_655 5_656
O6 Zr02 Zr01 33.7(3) . .
O6 Zr02 Zr01 86.9(3) 2_655 .
O6 Zr02 Zr01 86.4(3) . 5_656
O6 Zr02 Zr02 34.3(3) 2_655 2_655
O6 Zr02 Zr02 33.3(3) . 2_655
O6 Zr02 O3 139.9(4) . 7_565
O6 Zr02 O3 76.6(4) 2_655 7_565
O6 Zr02 O5 69.2(5) . .
O6 Zr02 O5 105.4(5) 2_655 .
O6 Zr02 O9 144.4(4) 2_655 .
O6 Zr02 O9 147.7(4) . .
O6 Zr02 O2 141.8(4) 2_655 6_556
O6 Zr02 O2 78.6(4) . 6_556
O6 Zr02 O8 91.1(4) . .
O6 Zr02 O8 91.1(4) 2_655 .
O6 Zr02 O6 67.2(5) 2_655 .
O6 Zr02 O10 71.2(5) 2_655 .
O6 Zr02 O10 107.0(5) . .
O6 Zr02 O7 51.1(3) . .
O6 Zr02 O7 51.5(3) 2_655 .
O10 Zr02 Zr01 37.9(4) . 5_656
O10 Zr02 Zr01 89.4(4) . .
O10 Zr02 Zr02 92.6(4) . 2_655
O10 Zr02 O3 75.6(5) . 7_565
O10 Zr02 O5 67.9(5) . .
O10 Zr02 O9 85.9(5) . .
O10 Zr02 O2 138.1(5) . 6_556
O10 Zr02 O8 146.2(5) . .
O10 Zr02 O7 56.0(4) . .
O7 Zr02 Zr01 44.37(3) . .
O7 Zr02 Zr01 44.55(3) . 5_656
O7 Zr02 Zr02 45.40(3) . 2_655
C8 O3 Zr02 138.5(7) . 7_666
Zr02 O5 Zr01 108.9(5) . .
Zr02 O5 Zr01 108.9(5) 6_556 .
Zr02 O5 Zr02 111.5(6) 6_556 .
C8 O4 Zr01 135.1(6) . 3_656
C1 O1 Zr01 139.8(7) . .
C1 O2 Zr02 136.8(7) . 6_556
Zr01 O6 Zr02 111.8(5) . .
Zr02 O6 Zr01 113.5(5) 2_655 .
Zr02 O6 Zr02 112.4(5) 2_655 .
Zr02 O10 Zr01 106.0(5) 6_556 5_656
Zr02 O10 Zr01 106.0(5) . 5_656
Zr02 O10 Zr02 112.4(7) 6_556 .
O3 C8 C9 120.4(8) . .
O4 C8 O3 118.8(8) . .
O4 C8 C9 120.7(7) . .
O1 C1 C2 118.5(7) . .
O2 C1 O1 117.4(8) . .
O2 C1 C2 124.0(8) . .
C3 C2 C1 116.0(6) . .
C7 C2 C1 121.1(7) . .
C7 C2 C3 122.9(6) . .
C10 C9 C8 118.6(6) . .
C14 C9 C8 119.5(6) . .
C14 C9 C10 121.9(6) . .
C4 C3 C2 119.0(7) . .
C9 C10 C11 119.4(7) . .
C11 C12 C13 119.2(6) . .
C16 C12 C13 122.2(9) . .
C16 C12 C11 118.7(9) . .
C15 C5 C4 114.7(9) . .
C15 C5 C6 125.0(9) . .
C6 C5 C4 120.3(6) . .
N1 N2 C15 126.3(11) . .
N1 N2 C16 125.8(11) . .
C15 N2 C16 107.8(6) . .
N3 N4 Ni3 115.1(8) . .
C16 N4 Ni3 137.7(8) . .
C16 N4 N3 107.2(6) . .
N2 C15 C5 127.3(10) . .
N3 C15 C5 123.4(10) . .
N3 C15 N2 109.1(6) . .
C9 C14 C13 118.9(7) . .
C2 C7 C6 118.2(7) . .
C3 C4 C5 119.5(7) . .
C12 C13 C14 120.4(7) . .
C5 C6 C7 119.9(7) . .
Zr01 O7 Zr01 180.0 5_656 .
Zr01 O7 Zr02 90.18(4) 5_656 5_656
Zr01 O7 Zr02 89.82(4) . 2_655
Zr01 O7 Zr02 89.82(4) 5_656 .
Zr01 O7 Zr02 89.82(4) . 5_656
Zr01 O7 Zr02 90.18(4) . 6_556
Zr01 O7 Zr02 90.18(4) . .
Zr01 O7 Zr02 90.18(4) 5_656 2_655
Zr01 O7 Zr02 89.82(4) 5_656 6_556
Zr02 O7 Zr02 90.79(6) 2_655 5_656
Zr02 O7 Zr02 89.21(6) 2_655 .
Zr02 O7 Zr02 90.79(6) 6_556 .
Zr02 O7 Zr02 180.0 5_656 .
Zr02 O7 Zr02 89.21(6) 6_556 5_656
Zr02 O7 Zr02 180.0 6_556 2_655
Cl2 Ni2 Cl3 89.8(3) . .
Cl2 Ni2 Cl12 173.6(4) . .
Cl12 Ni2 Cl3 84.9(5) . .
O11 Ni2 Cl2 87.5(6) . .
O11 Ni2 Cl3 85.3(7) . .
O11 Ni2 Cl12 88.5(6) . .
O11 Ni2 N3 85.5(7) . .
O11 Ni2 O14 178.6(10) . .
N3 Ni2 Cl2 97.9(5) . .
N3 Ni2 Cl3 167.8(5) . .
N3 Ni2 Cl12 86.8(6) . .
N3 Ni2 O14 93.2(9) . .
O14 Ni2 Cl2 93.3(8) . .
O14 Ni2 Cl3 95.8(9) . .
O14 Ni2 Cl12 90.8(8) . .
N4 Ni3 Cl8 98.9(6) . .
N4 Ni3 Cl12 84.6(6) . .
N4 Ni3 Cl4 165.4(5) . .
Cl8 Ni3 Cl12 176.1(5) . .
Cl8 Ni3 Cl4 91.1(4) . .
Cl12 Ni3 Cl4 85.1(5) . .
O11 Ni3 N4 85.4(7) . .
O11 Ni3 Cl8 90.8(6) . .
O11 Ni3 Cl12 87.6(7) . .
O11 Ni3 Cl4 83.7(6) . .
O15 Ni3 N4 95.8(9) . .
O15 Ni3 Cl8 94.8(12) . .
O15 Ni3 Cl12 86.6(13) . .
O15 Ni3 O11 174.0(15) . .
O15 Ni3 Cl4 94.0(9) . .
O11 Ni4 Cl3 83.3(6) 6_556 .
O11 Ni4 Cl3 83.3(6) . .
O11 Ni4 O11 88.0(11) 6_556 .
O11 Ni4 O13 93.0(9) . .
O11 Ni4 O13 93.0(9) 6_556 .
O11 Ni4 Cl4 87.3(6) . .
O11 Ni4 Cl4 87.3(6) 6_556 6_556
O11 Ni4 Cl4 174.3(8) . 6_556
O11 Ni4 Cl4 174.3(8) 6_556 .
O13 Ni4 Cl3 174.8(11) . .
O13 Ni4 Cl4 84.2(7) . 6_556
O13 Ni4 Cl4 84.2(7) . .
Cl4 Ni4 Cl3 99.2(4) 6_556 .
Cl4 Ni4 Cl3 99.2(4) . .
Cl4 Ni4 Cl4 97.3(5) 6_556 .
Ni2 Cl2 Ni2 91.1(4) . 6_556
Ni2 Cl3 Ni2 88.4(5) . 6_556
Ni2 Cl3 Ni4 80.9(4) . .
Ni2 Cl3 Ni4 80.9(4) 6_556 .
Ni3 Cl8 Ni0A 90.8(4) . .
Ni3 Cl12 Ni2 79.8(4) . .
Ni2 O11 Ni3 93.9(8) . .
Ni4 O11 Ni2 110.5(10) . .
Ni4 O11 Ni3 106.8(9) . .
Ni4 O13 Ni0A 109.5(11) . 6_556
Ni4 O13 Ni0A 109.5(11) . .
Ni0A O13 Ni0A 97.3(12) . 6_556
N4 N3 Ni2 110.9(8) . .
C15 N3 N4 106.9(6) . .
C15 N3 Ni2 141.6(8) . .
C10 C11 C12 120.2(7) . .
N2 C16 C12 126.1(10) . .
N4 C16 C12 125.0(10) . .
N4 C16 N2 108.8(6) . .
Ni3 Cl4 Ni4 82.2(4) . .
Ni0A Cl4 Ni3 87.6(4) . .
Ni0A Cl4 Ni4 81.6(4) . .
Cl8 Ni0A Cl4 89.6(4) . .
Cl8 Ni0A Ni0A 130.9(3) . 6_556
O13 Ni0A Cl8 92.5(7) . .
O13 Ni0A Cl4 84.5(8) . .
O13 Ni0A Ni0A 41.3(6) . 6_556
O13 Ni0A Cl2A 85.7(9) . .
O13 Ni0A Cl1A 173.0(9) . .
Cl4 Ni0A Ni0A 98.7(3) . 6_556
Cl2A Ni0A Cl8 170.2(11) . .
Cl2A Ni0A Cl4 80.7(11) . .
Cl2A Ni0A Ni0A 50.8(3) . 6_556
Cl2A Ni0A Cl1A 87.3(7) . .
Cl1A Ni0A Cl8 94.5(5) . .
Cl1A Ni0A Cl4 95.2(8) . .
Cl1A Ni0A Ni0A 132.1(4) . 6_556
Ni0A Cl2A Ni0A 78.5(7) . 6_556

loop_
_geom_bond_atom_site_label_1
_geom_bond_atom_site_label_2
_geom_bond_distance
_geom_bond_site_symmetry_2
Zr01 Zr02 3.4991(17) 6_556
Zr01 Zr02 3.4881(19) 5_656
Zr01 Zr02 3.4881(19) 2_655
Zr01 O5 2.152(14) .
Zr01 O4 2.168(8) 3_646
Zr01 O4 2.168(8) 8_755
Zr01 O1 2.163(8) .
Zr01 O1 2.163(8) 6_556
Zr01 O6 2.091(9) .
Zr01 O6 2.091(9) 6_556
Zr01 O10 2.230(16) 5_656
Zr01 O7 2.4472(15) .
Zr02 Zr01 3.4881(19) 5_656
Zr02 Zr02 3.502(3) 2_655
Zr02 O3 2.200(8) 7_565
Zr02 O5 2.147(8) .
Zr02 O9 2.192(10) .
Zr02 O2 2.238(8) 6_556
Zr02 O8 2.143(13) .
Zr02 O6 2.134(10) .
Zr02 O6 2.080(12) 2_655
Zr02 O10 2.136(9) .
Zr02 O7 2.4934(12) .
O3 Zr02 2.200(8) 7_666
O3 C8 1.293(8) .
O5 Zr02 2.147(8) 6_556
O4 Zr01 2.168(8) 3_656
O4 C8 1.289(8) .
O1 C1 1.292(8) .
O2 Zr02 2.238(8) 6_556
O2 C1 1.272(8) .
O6 Zr02 2.079(12) 2_655
O10 Zr01 2.230(16) 5_656
O10 Zr02 2.136(9) 6_556
C8 C9 1.468(7) .
C1 C2 1.472(7) .
N1 N2 1.248(9) .
C2 C3 1.420(8) .
C2 C7 1.389(8) .
C9 C10 1.411(8) .
C9 C14 1.401(8) .
C3 C4 1.419(8) .
C10 C11 1.421(8) .
C12 C13 1.429(8) .
C12 C11 1.428(8) .
C12 C16 1.367(10) .
C5 C15 1.366(10) .
C5 C4 1.427(8) .
C5 C6 1.420(8) .
N2 C15 1.340(8) .
N2 C16 1.344(8) .
N4 Ni3 2.141(13) .
N4 N3 1.383(8) .
N4 C16 1.337(8) .
C15 N3 1.338(8) .
C14 C13 1.430(8) .
C7 C6 1.447(8) .
O7 Zr01 2.4472(15) 5_656
O7 Zr02 2.4934(12) 5_656
O7 Zr02 2.4934(12) 6_556
O7 Zr02 2.4934(12) 2_655
Ni2 Cl2 2.398(9) .
Ni2 Cl3 2.455(12) .
Ni2 Cl12 2.401(12) .
Ni2 O11 2.075(18) .
Ni2 N3 2.163(13) .
Ni2 O14 2.17(2) .
Ni3 Cl8 2.363(11) .
Ni3 Cl12 2.386(14) .
Ni3 O11 2.128(17) .
Ni3 Cl4 2.479(11) .
Ni3 O15 2.09(2) .
Ni4 Cl3 2.631(17) .
Ni4 O11 1.94(2) 6_556
Ni4 O11 1.94(2) .
Ni4 O13 1.97(3) .
Ni4 Cl4 2.494(11) .
Ni4 Cl4 2.494(11) 6_556
Cl2 Ni2 2.398(9) 6_556
Cl3 Ni2 2.455(12) 6_556
Cl8 Ni0A 2.442(13) .
O13 Ni0A 1.995(19) .
O13 Ni0A 1.995(19) 6_556
Cl4 Ni0A 2.465(14) .
Ni0A Ni0A 2.996(13) 6_556
Ni0A Cl2A 2.369(16) .
Ni0A Cl1A 2.418(14) .
Cl2A Ni0A 2.369(16) 6_556

loop_
_platon_squeeze_void_nr
_platon_squeeze_void_average_x
_platon_squeeze_void_average_y
_platon_squeeze_void_average_z
_platon_squeeze_void_volume
_platon_squeeze_void_count_electrons
_platon_squeeze_void_content
1 0.006 -0.011 -0.010 8500 2385 ' '
